data_2233983
loop_
_publ_author_name
'Sinha, Suman'
'Osman, Hasnah'
'Wahab, Habibah A.'
'Hemamalini, Madhukar'
'Fun, Hoong-Kun'

_publ_section_title
;
 4-Methyl-2-oxo-2<i>H</i>-chromen-7-yl 4-fluorobenzenesulfonate
;
_journal_coeditor_code RZ2704
_journal_issue 3
_journal_name_full 'Acta Crystallographica Section E'
_journal_page_first o641
_journal_page_last o642
_journal_paper_doi 10.1107/S1600536812004394
_journal_volume 68
_journal_year 2012
_chemical_formula_iupac 'C16 H11 F O5 S'
_chemical_formula_moiety 'C16 H11 F O5 S'
_chemical_formula_sum 'C16 H11 F O5 S'
_chemical_formula_weight 334.31
_chemical_name_systematic
;
4-Methyl-2-oxo-2<i>H</i>-chromen-7-yl 4-fluorobenzenesulfonate
;
_space_group_IT_number 14
_symmetry_cell_setting monoclinic
_symmetry_space_group_name_Hall '-P 2ybc'
_symmetry_space_group_name_H-M 'P 1 21/c 1'
_atom_sites_solution_hydrogens geom
_atom_sites_solution_primary direct
_atom_sites_solution_secondary difmap
_audit_creation_method SHELXL-97
_cell_angle_alpha 90.00
_cell_angle_beta 118.1950(10)
_cell_angle_gamma 90.00
_cell_formula_units_Z 4
_cell_length_a 17.2983(4)
_cell_length_b 5.33970(10)
_cell_length_c 17.1669(4)
_cell_measurement_reflns_used 9952
_cell_measurement_temperature 100.00(10)
_cell_measurement_theta_max 30.63
_cell_measurement_theta_min 2.37
_cell_volume 1397.52(5)
_computing_cell_refinement 'SAINT (Bruker, 2009)'
_computing_data_collection 'APEX2 (Bruker, 2009)'
_computing_data_reduction 'SAINT (Bruker, 2009)'
_computing_molecular_graphics 'SHELXTL (Sheldrick, 2008)'
_computing_publication_material 'SHELXTL (Sheldrick, 2008) and PLATON (Spek, 2009)'
_computing_structure_refinement 'SHELXTL (Sheldrick, 2008)'
_computing_structure_solution 'SHELXTL (Sheldrick, 2008)'
_diffrn_ambient_temperature 100.00(10)
_diffrn_measured_fraction_theta_full 0.996
_diffrn_measured_fraction_theta_max 0.996
_diffrn_measurement_device_type
;
Bruker SMART APEXII CCD area-detector
;
_diffrn_measurement_method '\f and \w scans'
_diffrn_radiation_monochromator graphite
_diffrn_radiation_source 'fine-focus sealed tube'
_diffrn_radiation_type MoK\a
_diffrn_radiation_wavelength 0.71073
_diffrn_reflns_av_R_equivalents 0.0466
_diffrn_reflns_av_sigmaI/netI 0.0406
_diffrn_reflns_limit_h_max 24
_diffrn_reflns_limit_h_min -24
_diffrn_reflns_limit_k_max 7
_diffrn_reflns_limit_k_min -7
_diffrn_reflns_limit_l_max 24
_diffrn_reflns_limit_l_min -24
_diffrn_reflns_number 26795
_diffrn_reflns_theta_full 30.63
_diffrn_reflns_theta_max 30.63
_diffrn_reflns_theta_min 2.37
_diffrn_standards_number 0
_exptl_absorpt_coefficient_mu 0.268
_exptl_absorpt_correction_T_max 0.9589
_exptl_absorpt_correction_T_min 0.9108
_exptl_absorpt_correction_type multi-scan
_exptl_absorpt_process_details '(SADABS; Bruker, 2009)'
_exptl_crystal_colour colourless
_exptl_crystal_density_diffrn 1.589
_exptl_crystal_density_method 'not measured'
_exptl_crystal_description block
_exptl_crystal_F_000 688
_exptl_crystal_size_max 0.36
_exptl_crystal_size_mid 0.19
_exptl_crystal_size_min 0.16
_refine_diff_density_max 1.140
_refine_diff_density_min -0.722
_refine_ls_extinction_method none
_refine_ls_goodness_of_fit_ref 1.041
_refine_ls_hydrogen_treatment constr
_refine_ls_matrix_type full
_refine_ls_number_parameters 209
_refine_ls_number_reflns 4303
_refine_ls_number_restraints 0
_refine_ls_restrained_S_all 1.041
_refine_ls_R_factor_all 0.0713
_refine_ls_R_factor_gt 0.0562
_refine_ls_shift/su_max_lt 0.001
_refine_ls_shift/su_mean 0.000
_refine_ls_structure_factor_coef Fsqd
_refine_ls_weighting_details 'calc w=1/[\s^2^(Fo^2^)+(0.0914P)^2^+0.9651P] where P=(Fo^2^+2Fc^2^)/3'
_refine_ls_weighting_scheme calc
_refine_ls_wR_factor_gt 0.1458
_refine_ls_wR_factor_ref 0.1562
_reflns_number_gt 3494
_reflns_number_total 4303
_reflns_threshold_expression I>2\s(I)
_cod_data_source_file rz2704.cif
_cod_data_source_block I
_cod_original_sg_symbol_H-M 'P 21/c'
_cod_database_code 2233983
_cod_database_fobs_code 2233983

loop_
_symmetry_equiv_pos_as_xyz
'x, y, z'
'-x, y+1/2, -z+1/2'
'-x, -y, -z'
'x, -y-1/2, z-1/2'

loop_
_atom_site_type_symbol
_atom_site_label
_atom_site_fract_x
_atom_site_fract_y
_atom_site_fract_z
_atom_site_U_iso_or_equiv
_atom_site_adp_type
_atom_site_calc_flag
_atom_site_refinement_flags
_atom_site_occupancy
_atom_site_symmetry_multiplicity
S S1 0.05985(3) 0.71221(8) 0.40375(3) 0.01356(13) Uani d . 1 1
F F1 0.39345(8) 0.2691(3) 0.47175(9) 0.0276(3) Uani d . 1 1
O O1 0.00823(8) 0.4700(3) 0.40935(9) 0.0161(3) Uani d . 1 1
O O2 -0.26376(8) 0.8084(3) 0.36579(9) 0.0161(3) Uani d . 1 1
O O3 0.01710(9) 0.8017(3) 0.31455(9) 0.0187(3) Uani d . 1 1
O O4 0.07250(9) 0.8822(3) 0.47276(9) 0.0207(3) Uani d . 1 1
O O5 -0.38605(9) 0.9692(3) 0.35461(9) 0.0222(3) Uani d . 1 1
C C1 0.15987(12) 0.3544(4) 0.38064(12) 0.0163(4) Uani d . 1 1
H H1A 0.1064 0.2816 0.3380 0.020 Uiso calc R 1 1
C C2 0.23997(13) 0.2524(4) 0.39694(13) 0.0182(4) Uani d . 1 1
H H2A 0.2424 0.1061 0.3667 0.022 Uiso calc R 1 1
C C3 0.31602(12) 0.3684(4) 0.45807(13) 0.0187(4) Uani d . 1 1
C C4 0.31704(12) 0.5773(4) 0.50573(13) 0.0188(4) Uani d . 1 1
H H4A 0.3708 0.6504 0.5476 0.023 Uiso calc R 1 1
C C5 0.23669(12) 0.6784(4) 0.49075(12) 0.0163(4) Uani d . 1 1
H H5A 0.2346 0.8214 0.5227 0.020 Uiso calc R 1 1
C C6 0.15971(11) 0.5657(3) 0.42815(12) 0.0140(3) Uani d . 1 1
C C7 -0.08408(11) 0.4728(3) 0.36472(12) 0.0139(3) Uani d . 1 1
C C8 -0.12939(11) 0.6500(4) 0.38628(12) 0.0147(3) Uani d . 1 1
H H8A -0.0998 0.7771 0.4288 0.018 Uiso calc R 1 1
C C9 -0.22037(11) 0.6323(3) 0.34251(12) 0.0139(3) Uani d . 1 1
C C10 -0.35402(12) 0.8098(4) 0.32803(13) 0.0169(4) Uani d . 1 1
C C11 -0.40187(12) 0.6269(4) 0.25971(12) 0.0177(4) Uani d . 1 1
H H11A -0.4642 0.6291 0.2315 0.021 Uiso calc R 1 1
C C12 -0.36115(12) 0.4529(4) 0.23449(12) 0.0156(3) Uani d . 1 1
C C13 -0.26579(12) 0.4483(4) 0.27933(12) 0.0146(3) Uani d . 1 1
C C14 -0.21569(12) 0.2714(4) 0.26141(12) 0.0160(4) Uani d . 1 1
H H14A -0.2447 0.1423 0.2196 0.019 Uiso calc R 1 1
C C15 -0.12520(12) 0.2829(4) 0.30367(12) 0.0157(3) Uani d . 1 1
H H15A -0.0918 0.1634 0.2912 0.019 Uiso calc R 1 1
C C16 -0.41273(13) 0.2751(4) 0.16052(14) 0.0209(4) Uani d . 1 1
H H16A -0.4755 0.2979 0.1408 0.031 Uiso calc R 1 1
H H16B -0.3959 0.1027 0.1811 0.031 Uiso calc R 1 1
H H16C -0.4006 0.3084 0.1112 0.031 Uiso calc R 1 1

loop_
_atom_site_aniso_label
_atom_site_aniso_U_11
_atom_site_aniso_U_22
_atom_site_aniso_U_33
_atom_site_aniso_U_12
_atom_site_aniso_U_13
_atom_site_aniso_U_23
S1 0.0139(2) 0.0141(2) 0.0135(2) 0.00107(14) 0.00718(18) 0.00011(15)
F1 0.0170(6) 0.0382(8) 0.0280(7) 0.0093(5) 0.0110(5) 0.0014(6)
O1 0.0137(6) 0.0158(6) 0.0191(7) 0.0007(5) 0.0079(5) 0.0029(5)
O2 0.0129(6) 0.0189(7) 0.0170(6) 0.0011(5) 0.0075(5) -0.0029(5)
O3 0.0185(7) 0.0217(7) 0.0162(7) 0.0037(5) 0.0085(6) 0.0058(5)
O4 0.0216(7) 0.0206(7) 0.0213(7) 0.0000(5) 0.0111(6) -0.0068(6)
O5 0.0172(6) 0.0259(8) 0.0236(7) 0.0024(5) 0.0098(6) -0.0048(6)
C1 0.0182(9) 0.0188(9) 0.0127(8) 0.0001(7) 0.0079(7) -0.0002(7)
C2 0.0211(9) 0.0192(9) 0.0170(9) 0.0033(7) 0.0112(8) 0.0010(7)
C3 0.0140(8) 0.0264(10) 0.0171(9) 0.0053(7) 0.0085(7) 0.0041(8)
C4 0.0139(8) 0.0240(10) 0.0172(9) -0.0004(7) 0.0063(7) 0.0011(7)
C5 0.0167(8) 0.0182(9) 0.0141(8) -0.0005(6) 0.0074(7) 0.0002(7)
C6 0.0134(8) 0.0170(8) 0.0119(8) 0.0012(6) 0.0063(7) 0.0005(6)
C7 0.0135(8) 0.0158(8) 0.0126(8) 0.0012(6) 0.0064(7) 0.0032(6)
C8 0.0154(8) 0.0165(8) 0.0131(8) -0.0004(6) 0.0073(7) -0.0007(7)
C9 0.0147(8) 0.0152(8) 0.0134(8) 0.0006(6) 0.0080(7) 0.0006(6)
C10 0.0142(8) 0.0213(9) 0.0161(9) 0.0014(6) 0.0079(7) 0.0011(7)
C11 0.0130(8) 0.0225(9) 0.0162(9) -0.0020(7) 0.0059(7) -0.0015(7)
C12 0.0163(8) 0.0192(9) 0.0118(8) -0.0023(6) 0.0069(7) -0.0003(7)
C13 0.0168(8) 0.0161(8) 0.0123(8) -0.0004(6) 0.0079(7) 0.0005(6)
C14 0.0196(9) 0.0157(8) 0.0134(8) -0.0007(6) 0.0084(7) -0.0014(6)
C15 0.0201(9) 0.0152(8) 0.0141(8) 0.0011(6) 0.0101(7) -0.0004(6)
C16 0.0186(9) 0.0232(10) 0.0189(9) -0.0044(7) 0.0071(8) -0.0046(7)

loop_
_atom_type_symbol
_atom_type_description
_atom_type_scat_dispersion_real
_atom_type_scat_dispersion_imag
_atom_type_scat_source
C C 0.0033 0.0016 'International Tables Vol C Tables 4.2.6.8 and 6.1.1.4'
H H 0.0000 0.0000 'International Tables Vol C Tables 4.2.6.8 and 6.1.1.4'
O O 0.0106 0.0060 'International Tables Vol C Tables 4.2.6.8 and 6.1.1.4'
F F 0.0171 0.0103 'International Tables Vol C Tables 4.2.6.8 and 6.1.1.4'
S S 0.1246 0.1234 'International Tables Vol C Tables 4.2.6.8 and 6.1.1.4'

loop_
_geom_angle_atom_site_label_1
_geom_angle_atom_site_label_2
_geom_angle_atom_site_label_3
_geom_angle
O4 S1 O3 118.38(9)
O4 S1 O1 109.63(8)
O3 S1 O1 108.24(8)
O4 S1 C6 109.75(9)
O3 S1 C6 110.88(8)
O1 S1 C6 98.01(8)
C7 O1 S1 118.71(11)
C9 O2 C10 121.29(15)
C2 C1 C6 118.51(18)
C2 C1 H1A 120.7
C6 C1 H1A 120.7
C3 C2 C1 118.60(18)
C3 C2 H2A 120.7
C1 C2 H2A 120.7
F1 C3 C4 118.67(18)
F1 C3 C2 117.72(18)
C4 C3 C2 123.61(17)
C3 C4 C5 118.10(18)
C3 C4 H4A 121.0
C5 C4 H4A 120.9
C6 C5 C4 118.71(18)
C6 C5 H5A 120.6
C4 C5 H5A 120.6
C5 C6 C1 122.44(16)
C5 C6 S1 117.74(14)
C1 C6 S1 119.65(14)
C8 C7 C15 123.20(16)
C8 C7 O1 120.08(16)
C15 C7 O1 116.60(15)
C7 C8 C9 116.60(17)
C7 C8 H8A 121.7
C9 C8 H8A 121.7
O2 C9 C8 115.48(16)
O2 C9 C13 121.48(15)
C8 C9 C13 123.03(16)
O5 C10 O2 116.29(17)
O5 C10 C11 126.04(17)
O2 C10 C11 117.66(16)
C12 C11 C10 122.46(17)
C12 C11 H11A 118.8
C10 C11 H11A 118.8
C11 C12 C13 118.27(17)
C11 C12 C16 120.97(17)
C13 C12 C16 120.73(16)
C9 C13 C14 117.50(16)
C9 C13 C12 118.70(16)
C14 C13 C12 123.79(17)
C15 C14 C13 121.10(17)
C15 C14 H14A 119.4
C13 C14 H14A 119.4
C14 C15 C7 118.56(16)
C14 C15 H15A 120.7
C7 C15 H15A 120.7
C12 C16 H16A 109.5
C12 C16 H16B 109.5
H16A C16 H16B 109.5
C12 C16 H16C 109.5
H16A C16 H16C 109.5
H16B C16 H16C 109.5

loop_
_geom_bond_atom_site_label_1
_geom_bond_atom_site_label_2
_geom_bond_distance
S1 O4 1.4249(14)
S1 O3 1.4318(14)
S1 O1 1.6003(14)
S1 C6 1.7572(18)
F1 C3 1.354(2)
O1 C7 1.407(2)
O2 C9 1.375(2)
O2 C10 1.379(2)
O5 C10 1.216(2)
C1 C2 1.389(3)
C1 C6 1.393(3)
C1 H1A 0.9500
C2 C3 1.382(3)
C2 H2A 0.9500
C3 C4 1.379(3)
C4 C5 1.397(3)
C4 H4A 0.9500
C5 C6 1.392(3)
C5 H5A 0.9500
C7 C8 1.386(2)
C7 C15 1.389(3)
C8 C9 1.390(2)
C8 H8A 0.9500
C9 C13 1.398(3)
C10 C11 1.448(3)
C11 C12 1.355(3)
C11 H11A 0.9500
C12 C13 1.454(2)
C12 C16 1.496(3)
C13 C14 1.411(2)
C14 C15 1.381(3)
C14 H14A 0.9500
C15 H15A 0.9500
C16 H16A 0.9800
C16 H16B 0.9800
C16 H16C 0.9800

loop_
_geom_hbond_atom_site_label_D
_geom_hbond_atom_site_label_H
_geom_hbond_atom_site_label_A
_geom_hbond_site_symmetry_A
_geom_hbond_distance_DH
_geom_hbond_distance_HA
_geom_hbond_distance_DA
_geom_hbond_angle_DHA
_geom_hbond_publ_flag
C1 H1A O3 2_545 0.9500 2.4800 3.314(2) 147.00 yes
C4 H4A O5 3_576 0.9500 2.5700 3.214(3) 126.00 yes
C8 H8A O4 3_576 0.9500 2.3700 3.288(3) 162.00 yes
C11 H11A O5 2_445 0.9500 2.4500 3.349(3) 158.00 yes
C15 H15A O3 1_545 0.9500 2.5900 3.502(3) 160.00 yes
C16 H16A O5 2_445 0.9800 2.6000 3.522(3) 157.00 yes

loop_
_geom_torsion_atom_site_label_1
_geom_torsion_atom_site_label_2
_geom_torsion_atom_site_label_3
_geom_torsion_atom_site_label_4
_geom_torsion
O4 S1 O1 C7 88.16(14)
O3 S1 O1 C7 -42.30(14)
C6 S1 O1 C7 -157.48(13)
C6 C1 C2 C3 -1.5(3)
C1 C2 C3 F1 -178.69(17)
C1 C2 C3 C4 1.7(3)
F1 C3 C4 C5 179.75(17)
C2 C3 C4 C5 -0.6(3)
C3 C4 C5 C6 -0.6(3)
C4 C5 C6 C1 0.7(3)
C4 C5 C6 S1 -174.62(14)
C2 C1 C6 C5 0.4(3)
C2 C1 C6 S1 175.59(14)
O4 S1 C6 C5 -18.55(17)
O3 S1 C6 C5 114.09(15)
O1 S1 C6 C5 -132.82(15)
O4 S1 C6 C1 166.00(14)
O3 S1 C6 C1 -61.35(17)
O1 S1 C6 C1 51.73(16)
S1 O1 C7 C8 -60.4(2)
S1 O1 C7 C15 123.36(15)
C15 C7 C8 C9 -0.8(3)
O1 C7 C8 C9 -176.72(15)
C10 O2 C9 C8 -179.26(16)
C10 O2 C9 C13 0.4(3)
C7 C8 C9 O2 179.28(15)
C7 C8 C9 C13 -0.3(3)
C9 O2 C10 O5 178.24(17)
C9 O2 C10 C11 -3.0(2)
O5 C10 C11 C12 -179.18(19)
O2 C10 C11 C12 2.2(3)
C10 C11 C12 C13 1.2(3)
C10 C11 C12 C16 -176.90(18)
O2 C9 C13 C14 -178.34(16)
C8 C9 C13 C14 1.3(3)
O2 C9 C13 C12 3.1(3)
C8 C9 C13 C12 -177.28(17)
C11 C12 C13 C9 -3.8(3)
C16 C12 C13 C9 174.28(17)
C11 C12 C13 C14 177.74(18)
C16 C12 C13 C14 -4.2(3)
C9 C13 C14 C15 -1.1(3)
C12 C13 C14 C15 177.33(17)
C13 C14 C15 C7 0.1(3)
C8 C7 C15 C14 0.9(3)
O1 C7 C15 C14 176.96(16)

loop_
_cod_related_entry_id
_cod_related_entry_database
_cod_related_entry_code
1 ChemSpider 2704908
